data_7051707
loop_
_publ_author_name
'Suen, Maw-Cherng'
'Yeh, Chun-Wei'
'Ho, Yuh-Wen'
'Wang, Ju-Chun'

_publ_section_title
;
 Self-assembly of two-dimensional coordination polymers from AgX (X =
 BF4&#x2212;, ClO4&#x2212;, NO3&#x2212; and PF6&#x2212;) and
 2,6-dimethyl-3,5-dicyano-4-(6-methyl-2-pyridyl)-1,4-dihydropyridine
;
_journal_issue 12
_journal_name_full 'New Journal of Chemistry'
_journal_page_first 2419
_journal_paper_doi 10.1039/b902977j
_journal_volume 33
_journal_year 2009
_chemical_formula_sum 'C15 H14 N4'
_chemical_formula_weight 250.30
_chemical_name_systematic
;
?
;
_space_group_IT_number 14
_symmetry_cell_setting monoclinic
_symmetry_space_group_name_Hall '-P 2yn'
_symmetry_space_group_name_H-M 'P 1 21/n 1'
_atom_sites_solution_hydrogens geom
_atom_sites_solution_primary direct
_atom_sites_solution_secondary difmap
_audit_creation_method SHELXL-97
_cell_angle_alpha 90.00
_cell_angle_beta 94.475(10)
_cell_angle_gamma 90.00
_cell_formula_units_Z 8
_cell_length_a 11.3722(19)
_cell_length_b 15.558(4)
_cell_length_c 15.257(3)
_cell_measurement_reflns_used 25
_cell_measurement_temperature 298(2)
_cell_measurement_theta_max 12.52
_cell_measurement_theta_min 5.23
_cell_volume 2691.2(10)
_computing_cell_refinement 'Bruker XSCANS'
_computing_data_collection 'Bruker XSCANS'
_computing_data_reduction 'Bruker SHELXTL'
_computing_molecular_graphics 'Bruker SHELXTL'
_computing_publication_material 'Bruker SHELXTL'
_computing_structure_refinement 'SHELXL-97 (Sheldrick, 1997)'
_computing_structure_solution 'SHELXS-97 (Sheldrick, 1990)'
_diffrn_ambient_temperature 298(2)
_diffrn_measured_fraction_theta_full 0.945
_diffrn_measured_fraction_theta_max 0.945
_diffrn_measurement_device_type 'Bruker P4'
_diffrn_measurement_method '\w scans'
_diffrn_radiation_monochromator graphite
_diffrn_radiation_source 'fine-focus sealed tube'
_diffrn_radiation_type MoK\a
_diffrn_radiation_wavelength 0.71073
_diffrn_reflns_av_R_equivalents 0.0000
_diffrn_reflns_av_sigmaI/netI 0.1162
_diffrn_reflns_limit_h_max 13
_diffrn_reflns_limit_h_min 0
_diffrn_reflns_limit_k_max 18
_diffrn_reflns_limit_k_min 0
_diffrn_reflns_limit_l_max 17
_diffrn_reflns_limit_l_min -18
_diffrn_reflns_number 4481
_diffrn_reflns_theta_full 25.00
_diffrn_reflns_theta_max 25.00
_diffrn_reflns_theta_min 2.16
_diffrn_standards_decay_% 4.65
_diffrn_standards_interval_count 497
_diffrn_standards_number 3
_exptl_absorpt_coefficient_mu 0.077
_exptl_absorpt_correction_T_max 0.8950
_exptl_absorpt_correction_T_min 0.8524
_exptl_absorpt_correction_type empirical
_exptl_crystal_colour colorless
_exptl_crystal_density_diffrn 1.236
_exptl_crystal_density_meas 0
_exptl_crystal_density_method 'not measured'
_exptl_crystal_description block
_exptl_crystal_F_000 1056
_exptl_crystal_size_max 0.40
_exptl_crystal_size_mid 0.38
_exptl_crystal_size_min 0.25
_refine_diff_density_max 0.169
_refine_diff_density_min -0.149
_refine_diff_density_rms 0.039
_refine_ls_extinction_method none
_refine_ls_goodness_of_fit_ref 0.992
_refine_ls_hydrogen_treatment mixed
_refine_ls_matrix_type full
_refine_ls_number_parameters 455
_refine_ls_number_reflns 4481
_refine_ls_number_restraints 0
_refine_ls_restrained_S_all 0.992
_refine_ls_R_factor_all 0.1714
_refine_ls_R_factor_gt 0.0646
_refine_ls_shift/su_max 0.000
_refine_ls_shift/su_mean 0.000
_refine_ls_structure_factor_coef Fsqd
_refine_ls_weighting_details 'calc w=1/[\s^2^(Fo^2^)+(0.0542P)^2^+0.0000P] where P=(Fo^2^+2Fc^2^)/3'
_refine_ls_weighting_scheme calc
_refine_ls_wR_factor_gt 0.1206
_refine_ls_wR_factor_ref 0.1618
_reflns_number_gt 1993
_reflns_number_total 4481
_reflns_threshold_expression >2sigma(I)
_cod_data_source_file b902977j.txt
_cod_data_source_block 1
_cod_depositor_comments
;
The following automatic conversions were performed:
'_symmetry_cell_setting' value 'Monoclinic' changed to 'monoclinic'
according to '/home/saulius/struct/CIF-dictionaries/cif_core.dic'
dictionary named 'cif_core.dic' version 2.4.1 from 2010-06-29.

Automatic conversion script
Id: cif_fix_enum 1527 2010-12-29 10:47:43Z saulius 
;
_cod_original_sg_symbol_H-M P2(1)/n
_cod_database_code 7051707

loop_
_symmetry_equiv_pos_as_xyz
'x, y, z'
'-x+1/2, y+1/2, -z+1/2'
'-x, -y, -z'
'x-1/2, -y-1/2, z-1/2'

loop_
_atom_site_label
_atom_site_type_symbol
_atom_site_fract_x
_atom_site_fract_y
_atom_site_fract_z
_atom_site_U_iso_or_equiv
_atom_site_adp_type
_atom_site_occupancy
_atom_site_symmetry_multiplicity
_atom_site_calc_flag
_atom_site_refinement_flags
_atom_site_disorder_assembly
_atom_site_disorder_group
C1 C -0.5314(5) 0.2399(3) 1.1735(4) 0.0572(13) Uani 1 1 d . . .
H1C H -0.467(4) 0.198(3) 1.182(3) 0.065(14) Uiso 1 1 d . . .
H1B H -0.579(5) 0.238(4) 1.231(4) 0.15(3) Uiso 1 1 d . . .
H1A H -0.572(4) 0.223(3) 1.129(3) 0.072(17) Uiso 1 1 d . . .
C2 C -0.6338(5) 0.5389(4) 1.1452(4) 0.0588(13) Uani 1 1 d . . .
H2C H -0.697(4) 0.525(3) 1.102(3) 0.075(15) Uiso 1 1 d . . .
H2B H -0.605(4) 0.594(3) 1.138(3) 0.088(18) Uiso 1 1 d . . .
H2A H -0.672(4) 0.535(3) 1.202(3) 0.087(17) Uiso 1 1 d . . .
C3 C -0.2968(4) 0.2722(3) 1.1227(3) 0.0483(11) Uani 1 1 d . . .
C4 C -0.4048(4) 0.5788(3) 1.0816(3) 0.0527(11) Uani 1 1 d . . .
C5 C 0.1379(4) 0.2315(4) 0.8783(4) 0.0566(13) Uani 1 1 d . . .
H5C H 0.183(4) 0.222(3) 0.825(3) 0.094(18) Uiso 1 1 d . . .
H5B H 0.113(4) 0.293(4) 0.878(3) 0.102(19) Uiso 1 1 d . . .
H5A H 0.201(5) 0.220(3) 0.923(4) 0.11(2) Uiso 1 1 d . . .
C6 C 0.0303(5) -0.0673(3) 0.8512(4) 0.0573(13) Uani 1 1 d . . .
H6C H 0.086(5) -0.068(4) 0.799(4) 0.15(3) Uiso 1 1 d . . .
H6B H -0.033(5) -0.111(4) 0.835(4) 0.12(2) Uiso 1 1 d . . .
H6A H 0.078(4) -0.091(3) 0.896(3) 0.10(2) Uiso 1 1 d . . .
C7 C -0.0981(3) 0.2771(3) 0.9241(3) 0.0459(10) Uani 1 1 d . . .
C8 C -0.2059(4) -0.0326(3) 0.8956(3) 0.0485(11) Uani 1 1 d . . .
C12 C -0.4821(3) 0.3274(2) 1.1579(2) 0.0410(10) Uani 1 1 d . . .
C13 C -0.3730(3) 0.3419(2) 1.1334(2) 0.0392(10) Uani 1 1 d . . .
C14 C -0.3267(3) 0.4305(3) 1.1118(3) 0.0397(10) Uani 1 1 d . . .
H14 H -0.298(2) 0.4304(19) 1.0561(19) 0.018(8) Uiso 1 1 d . . .
C15 C -0.4275(3) 0.4950(2) 1.1134(2) 0.0378(9) Uani 1 1 d . . .
C16 C -0.5336(3) 0.4766(3) 1.1416(2) 0.0406(10) Uani 1 1 d . . .
C21 C -0.0294(4) 0.5151(3) 1.2723(4) 0.0620(14) Uani 1 1 d . . .
H21 H 0.029(4) 0.533(3) 1.312(3) 0.062(13) Uiso 1 1 d . . .
C22 C -0.0242(4) 0.5156(3) 1.1839(4) 0.0670(15) Uani 1 1 d . . .
H22 H 0.047(4) 0.537(3) 1.156(3) 0.078(15) Uiso 1 1 d . . .
C23 C -0.1198(4) 0.4861(3) 1.1305(4) 0.0572(13) Uani 1 1 d . . .
H23 H -0.120(4) 0.487(3) 1.065(3) 0.095(18) Uiso 1 1 d . . .
C24 C -0.2182(3) 0.4588(2) 1.1694(3) 0.0412(10) Uani 1 1 d . . .
C26 C -0.1301(4) 0.4864(3) 1.3079(3) 0.0542(12) Uani 1 1 d . . .
C27 C -0.1411(6) 0.4870(6) 1.4039(4) 0.090(2) Uani 1 1 d . . .
H27C H -0.076(7) 0.495(5) 1.448(6) 0.20(3) Uiso 1 1 d . . .
H27B H -0.192(9) 0.531(8) 1.416(8) 0.32(7) Uiso 1 1 d . . .
H27A H -0.149(5) 0.426(4) 1.428(4) 0.11(2) Uiso 1 1 d . . .
C32 C 0.0371(3) 0.1699(3) 0.8805(3) 0.0436(10) Uani 1 1 d . . .
C33 C -0.0711(3) 0.1904(2) 0.9031(3) 0.0402(10) Uani 1 1 d . . .
C34 C -0.1723(3) 0.1264(2) 0.9067(3) 0.0386(9) Uani 1 1 d . . .
H34 H -0.190(3) 0.131(2) 0.968(2) 0.030(9) Uiso 1 1 d . . .
C35 C -0.1266(3) 0.0380(2) 0.8880(2) 0.0378(9) Uani 1 1 d . . .
C36 C -0.0162(3) 0.0211(3) 0.8666(2) 0.0410(10) Uani 1 1 d . . .
C41 C -0.4658(4) 0.2062(3) 0.7392(5) 0.0671(15) Uani 1 1 d . . .
H41 H -0.534(4) 0.223(3) 0.699(3) 0.089(16) Uiso 1 1 d . . .
C42 C -0.4751(4) 0.2083(3) 0.8272(5) 0.0713(16) Uani 1 1 d . . .
H42 H -0.552(4) 0.229(3) 0.853(3) 0.094(17) Uiso 1 1 d . . .
C43 C -0.3798(4) 0.1828(3) 0.8827(4) 0.0563(12) Uani 1 1 d . . .
H43 H -0.383(3) 0.174(2) 0.947(2) 0.036(10) Uiso 1 1 d . . .
C44 C -0.2798(3) 0.1531(2) 0.8468(3) 0.0427(10) Uani 1 1 d . . .
C46 C -0.3640(4) 0.1763(3) 0.7061(3) 0.0575(13) Uani 1 1 d . . .
C47 C -0.3541(7) 0.1743(7) 0.6099(4) 0.099(3) Uani 1 1 d . . .
H47C H -0.421(5) 0.165(4) 0.573(4) 0.13(2) Uiso 1 1 d . . .
H47B H -0.295(5) 0.203(4) 0.591(4) 0.10(2) Uiso 1 1 d . . .
H47A H -0.316(6) 0.119(5) 0.595(4) 0.15(4) Uiso 1 1 d . . .
N1 N -0.2334(3) 0.2156(3) 1.1135(3) 0.0726(12) Uani 1 1 d . . .
N2 N -0.3813(3) 0.6443(3) 1.0537(3) 0.0713(12) Uani 1 1 d . . .
N3 N -0.1237(3) 0.3456(3) 0.9416(3) 0.0638(11) Uani 1 1 d . . .
N4 N -0.2700(3) -0.0881(3) 0.9024(3) 0.0797(13) Uani 1 1 d . . .
N11 N -0.5588(3) 0.3950(2) 1.1668(2) 0.0464(9) Uani 1 1 d . . .
H11N H -0.623(3) 0.382(2) 1.188(2) 0.038(12) Uiso 1 1 d . . .
N25 N -0.2251(3) 0.4583(2) 1.2567(2) 0.0465(9) Uani 1 1 d . . .
N31 N 0.0645(3) 0.0859(2) 0.8614(2) 0.0466(9) Uani 1 1 d . . .
H31N H 0.136(4) 0.072(3) 0.835(3) 0.103(19) Uiso 1 1 d . . .
N45 N -0.2716(3) 0.1495(2) 0.7597(2) 0.0463(9) Uani 1 1 d . . .

loop_
_atom_site_aniso_label
_atom_site_aniso_U_11
_atom_site_aniso_U_22
_atom_site_aniso_U_33
_atom_site_aniso_U_23
_atom_site_aniso_U_13
_atom_site_aniso_U_12
C1 0.054(3) 0.042(3) 0.076(4) -0.005(3) -0.001(3) -0.009(2)
C2 0.059(3) 0.061(4) 0.056(3) 0.003(3) -0.004(3) 0.015(3)
C3 0.048(3) 0.045(3) 0.052(3) -0.011(2) 0.002(2) -0.004(2)
C4 0.057(3) 0.052(3) 0.048(3) -0.002(2) -0.001(2) 0.006(2)
C5 0.040(3) 0.064(4) 0.066(3) 0.000(3) 0.001(3) -0.012(2)
C6 0.055(3) 0.052(3) 0.064(3) 0.002(3) -0.002(3) 0.017(3)
C7 0.044(3) 0.042(3) 0.052(3) -0.004(2) 0.0028(19) -0.004(2)
C8 0.044(3) 0.042(3) 0.058(3) 0.000(2) -0.003(2) -0.002(2)
C12 0.045(3) 0.037(2) 0.040(2) -0.0019(19) -0.0025(18) 0.001(2)
C13 0.045(3) 0.036(2) 0.037(2) -0.0043(18) 0.0000(18) 0.0023(19)
C14 0.041(2) 0.045(3) 0.034(2) -0.0022(19) 0.0062(18) 0.0008(19)
C15 0.045(2) 0.035(2) 0.033(2) 0.0033(18) -0.0049(17) 0.0000(18)
C16 0.046(3) 0.039(2) 0.035(2) -0.0032(19) -0.0024(18) 0.009(2)
C21 0.036(3) 0.045(3) 0.102(4) -0.016(3) -0.015(3) -0.002(2)
C22 0.044(3) 0.045(3) 0.113(5) 0.005(3) 0.015(3) -0.011(2)
C23 0.048(3) 0.049(3) 0.075(4) 0.011(3) 0.011(3) -0.002(2)
C24 0.038(2) 0.032(2) 0.054(3) 0.0029(19) 0.0040(19) 0.0035(18)
C26 0.039(3) 0.057(3) 0.064(3) -0.018(2) -0.008(2) 0.003(2)
C27 0.072(4) 0.126(7) 0.069(4) -0.031(4) -0.013(3) -0.002(4)
C32 0.040(2) 0.047(3) 0.042(2) -0.008(2) -0.0074(18) -0.003(2)
C33 0.039(2) 0.039(2) 0.043(2) -0.0037(19) -0.0007(18) -0.0023(19)
C34 0.039(2) 0.039(2) 0.038(2) -0.005(2) 0.0041(18) 0.0013(18)
C35 0.038(2) 0.036(2) 0.039(2) -0.0004(18) -0.0020(17) -0.0005(18)
C36 0.047(3) 0.040(2) 0.034(2) -0.0038(19) -0.0064(18) 0.007(2)
C41 0.041(3) 0.042(3) 0.114(5) 0.014(3) -0.022(3) 0.001(2)
C42 0.041(3) 0.052(3) 0.120(5) -0.014(3) 0.002(3) 0.006(2)
C43 0.040(3) 0.058(3) 0.071(4) -0.015(3) 0.006(2) 0.006(2)
C44 0.038(2) 0.033(2) 0.058(3) -0.004(2) 0.0039(19) 0.0004(18)
C46 0.041(3) 0.055(3) 0.074(3) 0.023(2) -0.010(2) -0.004(2)
C47 0.061(4) 0.164(8) 0.069(4) 0.039(5) -0.018(3) -0.015(5)
N1 0.069(3) 0.059(3) 0.090(3) -0.008(2) 0.007(2) 0.019(2)
N2 0.082(3) 0.047(3) 0.085(3) 0.012(2) 0.011(2) -0.002(2)
N3 0.067(3) 0.046(2) 0.078(3) -0.006(2) 0.008(2) -0.001(2)
N4 0.068(3) 0.058(3) 0.113(4) -0.004(3) 0.005(2) -0.015(2)
N11 0.039(2) 0.048(2) 0.052(2) 0.0018(18) 0.0035(18) 0.0016(19)
N25 0.041(2) 0.048(2) 0.050(2) -0.0110(17) 0.0011(16) -0.0033(16)
N31 0.036(2) 0.049(2) 0.055(2) -0.0040(18) 0.0036(17) 0.0039(18)
N45 0.0299(18) 0.058(2) 0.050(2) 0.0094(18) -0.0023(15) -0.0003(15)

loop_
_atom_type_symbol
_atom_type_description
_atom_type_scat_dispersion_real
_atom_type_scat_dispersion_imag
_atom_type_scat_source
C C 0.0033 0.0016 'International Tables Vol C Tables 4.2.6.8 and 6.1.1.4'
H H 0.0000 0.0000 'International Tables Vol C Tables 4.2.6.8 and 6.1.1.4'
N N 0.0061 0.0033 'International Tables Vol C Tables 4.2.6.8 and 6.1.1.4'

loop_
_geom_angle_atom_site_label_1
_geom_angle_atom_site_label_2
_geom_angle_atom_site_label_3
_geom_angle
_geom_angle_site_symmetry_1
_geom_angle_site_symmetry_3
_geom_angle_publ_flag
C12 C1 H1C 110(2) . . ?
C12 C1 H1B 112(4) . . ?
H1C C1 H1B 107(4) . . ?
C12 C1 H1A 110(3) . . ?
H1C C1 H1A 105(4) . . ?
H1B C1 H1A 112(5) . . ?
C16 C2 H2C 111(3) . . ?
C16 C2 H2B 109(3) . . ?
H2C C2 H2B 113(4) . . ?
C16 C2 H2A 112(3) . . ?
H2C C2 H2A 103(4) . . ?
H2B C2 H2A 109(4) . . ?
N1 C3 C13 179.2(5) . . ?
N2 C4 C15 176.1(5) . . ?
C32 C5 H5C 112(3) . . ?
C32 C5 H5B 113(3) . . ?
H5C C5 H5B 107(4) . . ?
C32 C5 H5A 113(3) . . ?
H5C C5 H5A 98(4) . . ?
H5B C5 H5A 113(4) . . ?
C36 C6 H6C 111(4) . . ?
C36 C6 H6B 114(3) . . ?
H6C C6 H6B 106(5) . . ?
C36 C6 H6A 116(3) . . ?
H6C C6 H6A 102(4) . . ?
H6B C6 H6A 107(4) . . ?
N3 C7 C33 177.5(5) . . ?
N4 C8 C35 179.0(5) . . ?
C13 C12 N11 120.3(4) . . ?
C13 C12 C1 124.2(4) . . ?
N11 C12 C1 115.5(4) . . ?
C12 C13 C3 119.6(4) . . ?
C12 C13 C14 123.7(4) . . ?
C3 C13 C14 116.6(4) . . ?
C13 C14 C24 114.6(3) . . ?
C13 C14 C15 108.6(3) . . ?
C24 C14 C15 112.2(3) . . ?
C13 C14 H14 110.2(19) . . ?
C24 C14 H14 101.9(18) . . ?
C15 C14 H14 109.2(18) . . ?
C16 C15 C4 119.8(4) . . ?
C16 C15 C14 124.1(4) . . ?
C4 C15 C14 116.2(4) . . ?
C15 C16 N11 120.2(4) . . ?
C15 C16 C2 125.3(4) . . ?
N11 C16 C2 114.5(4) . . ?
C22 C21 C26 119.7(4) . . ?
C22 C21 H21 125(3) . . ?
C26 C21 H21 115(3) . . ?
C21 C22 C23 119.4(5) . . ?
C21 C22 H22 122(3) . . ?
C23 C22 H22 119(3) . . ?
C24 C23 C22 118.4(5) . . ?
C24 C23 H23 120(3) . . ?
C22 C23 H23 122(3) . . ?
N25 C24 C23 123.0(4) . . ?
N25 C24 C14 117.7(3) . . ?
C23 C24 C14 119.3(4) . . ?
N25 C26 C21 121.8(5) . . ?
N25 C26 C27 116.6(5) . . ?
C21 C26 C27 121.6(5) . . ?
C26 C27 H27C 125(5) . . ?
C26 C27 H27B 107(8) . . ?
H27C C27 H27B 103(8) . . ?
C26 C27 H27A 111(3) . . ?
H27C C27 H27A 88(5) . . ?
H27B C27 H27A 124(8) . . ?
C33 C32 N31 120.4(4) . . ?
C33 C32 C5 124.9(4) . . ?
N31 C32 C5 114.5(4) . . ?
C32 C33 C7 120.0(4) . . ?
C32 C33 C34 124.3(4) . . ?
C7 C33 C34 115.7(3) . . ?
C35 C34 C44 114.0(3) . . ?
C35 C34 C33 108.4(3) . . ?
C44 C34 C33 111.9(3) . . ?
C35 C34 H34 110(2) . . ?
C44 C34 H34 109.6(18) . . ?
C33 C34 H34 101.8(18) . . ?
C36 C35 C8 118.3(4) . . ?
C36 C35 C34 124.5(3) . . ?
C8 C35 C34 117.2(3) . . ?
C35 C36 N31 120.8(4) . . ?
C35 C36 C6 124.3(4) . . ?
N31 C36 C6 114.8(4) . . ?
C42 C41 C46 120.3(5) . . ?
C42 C41 H41 120(3) . . ?
C46 C41 H41 120(3) . . ?
C41 C42 C43 118.8(5) . . ?
C41 C42 H42 121(3) . . ?
C43 C42 H42 120(3) . . ?
C44 C43 C42 119.0(5) . . ?
C44 C43 H43 116(2) . . ?
C42 C43 H43 124(2) . . ?
N45 C44 C43 122.0(4) . . ?
N45 C44 C34 118.0(3) . . ?
C43 C44 C34 120.0(4) . . ?
N45 C46 C41 121.3(5) . . ?
N45 C46 C47 118.6(5) . . ?
C41 C46 C47 120.1(5) . . ?
C46 C47 H47C 119(4) . . ?
C46 C47 H47B 115(4) . . ?
H47C C47 H47B 120(5) . . ?
C46 C47 H47A 108(4) . . ?
H47C C47 H47A 95(6) . . ?
H47B C47 H47A 91(5) . . ?
C16 N11 C12 122.3(4) . . ?
C16 N11 H11N 122(3) . . ?
C12 N11 H11N 115(3) . . ?
C24 N25 C26 117.7(4) . . ?
C36 N31 C32 121.4(4) . . ?
C36 N31 H31N 117(3) . . ?
C32 N31 H31N 121(3) . . ?
C44 N45 C46 118.6(4) . . ?

loop_
_geom_bond_atom_site_label_1
_geom_bond_atom_site_label_2
_geom_bond_distance
_geom_bond_site_symmetry_2
_geom_bond_publ_flag
C1 C12 1.498(6) . ?
C1 H1C 0.98(4) . ?
C1 H1B 1.06(6) . ?
C1 H1A 0.83(5) . ?
C2 C16 1.501(6) . ?
C2 H2C 0.96(5) . ?
C2 H2B 0.93(5) . ?
C2 H2A 1.00(5) . ?
C3 N1 1.154(5) . ?
C3 C13 1.406(6) . ?
C4 N2 1.144(5) . ?
C4 C15 1.422(6) . ?
C5 C32 1.497(6) . ?
C5 H5C 1.01(5) . ?
C5 H5B 1.00(5) . ?
C5 H5A 0.97(6) . ?
C6 C36 1.500(6) . ?
C6 H6C 1.06(6) . ?
C6 H6B 1.00(6) . ?
C6 H6A 0.91(5) . ?
C7 N3 1.142(5) . ?
C7 C33 1.425(6) . ?
C8 N4 1.140(5) . ?
C8 C35 1.432(6) . ?
C12 C13 1.342(5) . ?
C12 N11 1.380(5) . ?
C13 C14 1.521(5) . ?
C14 C24 1.523(5) . ?
C14 C15 1.525(5) . ?
C14 H14 0.93(3) . ?
C15 C16 1.343(5) . ?
C16 N11 1.363(5) . ?
C21 C22 1.355(7) . ?
C21 C26 1.379(6) . ?
C21 H21 0.91(4) . ?
C22 C23 1.384(7) . ?
C22 H22 1.00(4) . ?
C23 C24 1.375(5) . ?
C23 H23 1.00(5) . ?
C24 N25 1.339(5) . ?
C26 N25 1.355(5) . ?
C26 C27 1.480(7) . ?
C27 H27C 0.96(8) . ?
C27 H27B 0.92(11) . ?
C27 H27A 1.02(6) . ?
C32 C33 1.342(5) . ?
C32 N31 1.379(5) . ?
C33 C34 1.526(5) . ?
C34 C35 1.505(5) . ?
C34 C44 1.525(5) . ?
C34 H34 0.97(3) . ?
C35 C36 1.348(5) . ?
C36 N31 1.370(5) . ?
C41 C42 1.356(7) . ?
C41 C46 1.378(6) . ?
C41 H41 0.99(5) . ?
C42 C43 1.381(7) . ?
C42 H42 1.04(5) . ?
C43 C44 1.379(5) . ?
C43 H43 0.99(3) . ?
C44 N45 1.341(5) . ?
C46 N45 1.346(5) . ?
C46 C47 1.481(8) . ?
C47 H47C 0.92(6) . ?
C47 H47B 0.87(5) . ?
C47 H47A 1.00(7) . ?
N11 H11N 0.85(3) . ?
N31 H31N 0.96(5) . ?
